data_1549462
loop_
_publ_author_name
'Salvati, Anna E.'
'Law, James A.'
'Liriano, Josue'
'Frederich, James H.'

_publ_section_title
;
 Modular access to functionalized 5-8-5 fused ring systems <i>via</i> a
 photoinduced cycloisomerization reaction.
;
_journal_issue 24
_journal_name_full 'Chemical science'
_journal_page_first 5389
_journal_page_last 5393
_journal_paper_doi 10.1039/c8sc00999f
_journal_volume 9
_journal_year 2018
_chemical_formula_moiety 'C18 H22 O2'
_chemical_formula_sum 'C18 H22 O2'
_chemical_formula_weight 270.35
_space_group_crystal_system monoclinic
_space_group_IT_number 14
_space_group_name_Hall '-P 2ybc'
_space_group_name_H-M_alt 'P 1 21/c 1'
_symmetry_space_group_name_Hall '-P 2ybc'
_symmetry_space_group_name_H-M 'P 1 21/c 1'
_atom_sites_solution_hydrogens geom
_audit_creation_method SHELXL-2016/6
_audit_update_record
;
2018-01-11 deposited with the CCDC.
2018-05-23 downloaded from the CCDC.
;
_cell_angle_alpha 90
_cell_angle_beta 103.8550(10)
_cell_angle_gamma 90
_cell_formula_units_Z 4
_cell_length_a 9.7545(5)
_cell_length_b 9.4518(5)
_cell_length_c 15.7484(9)
_cell_measurement_reflns_used 8868
_cell_measurement_temperature 103(2)
_cell_measurement_theta_max 28.35
_cell_measurement_theta_min 2.53
_cell_volume 1409.72(13)
_computing_cell_refinement 'Bruker SAINT'
_computing_data_collection 'Bruker APEX2'
_computing_data_reduction 'Bruker SAINT'
_computing_molecular_graphics 'Bruker SHELXTL'
_computing_publication_material 'Bruker SHELXTL'
_computing_structure_refinement 'SHELXL-2016/6 (Sheldrick, 2016)'
_computing_structure_solution 'SHELXS-97 (Sheldrick 2008)'
_diffrn_ambient_temperature 103(2)
_diffrn_measured_fraction_theta_full 0.999
_diffrn_measured_fraction_theta_max 0.985
_diffrn_measurement_device_type 'Bruker APEX-II CCD'
_diffrn_measurement_method '\f and \w scans'
_diffrn_radiation_type MoK\a
_diffrn_radiation_wavelength 0.71073
_diffrn_reflns_av_R_equivalents 0.0353
_diffrn_reflns_av_unetI/netI 0.0242
_diffrn_reflns_Laue_measured_fraction_full 0.999
_diffrn_reflns_Laue_measured_fraction_max 0.985
_diffrn_reflns_limit_h_max 13
_diffrn_reflns_limit_h_min -12
_diffrn_reflns_limit_k_max 12
_diffrn_reflns_limit_k_min -12
_diffrn_reflns_limit_l_max 20
_diffrn_reflns_limit_l_min -20
_diffrn_reflns_number 16771
_diffrn_reflns_point_group_measured_fraction_full 0.999
_diffrn_reflns_point_group_measured_fraction_max 0.985
_diffrn_reflns_theta_full 25.242
_diffrn_reflns_theta_max 28.375
_diffrn_reflns_theta_min 2.150
_exptl_absorpt_coefficient_mu 0.081
_exptl_absorpt_correction_T_max 0.7457
_exptl_absorpt_correction_T_min 0.7015
_exptl_absorpt_correction_type empirical
_exptl_absorpt_process_details SADABS
_exptl_crystal_colour colourless
_exptl_crystal_density_diffrn 1.274
_exptl_crystal_description irregular
_exptl_crystal_F_000 584
_exptl_crystal_size_max 0.361
_exptl_crystal_size_mid 0.304
_exptl_crystal_size_min 0.243
_refine_diff_density_max 0.429
_refine_diff_density_min -0.255
_refine_diff_density_rms 0.061
_refine_ls_extinction_method none
_refine_ls_goodness_of_fit_ref 1.050
_refine_ls_hydrogen_treatment constr
_refine_ls_matrix_type full
_refine_ls_number_parameters 185
_refine_ls_number_reflns 3466
_refine_ls_number_restraints 4
_refine_ls_restrained_S_all 1.053
_refine_ls_R_factor_all 0.0497
_refine_ls_R_factor_gt 0.0462
_refine_ls_shift/su_max 0.000
_refine_ls_shift/su_mean 0.000
_refine_ls_structure_factor_coef Fsqd
_refine_ls_weighting_details 'w=1/[\s^2^(Fo^2^)+(0.0681P)^2^+0.5671P] where P=(Fo^2^+2Fc^2^)/3'
_refine_ls_weighting_scheme calc
_refine_ls_wR_factor_gt 0.1203
_refine_ls_wR_factor_ref 0.1239
_reflns_Friedel_coverage 0.000
_reflns_number_gt 3165
_reflns_number_total 3466
_reflns_threshold_expression 'I > 2\s(I)'
_cod_data_source_file c8sc00999f2.cif
_cod_data_source_block fred40
_cod_depositor_comments 'Adding full bibliography for 1549457--1549464.cif.'
_cod_database_code 1549462
_shelx_shelxl_version_number 2016/6
_shelx_space_group_comment
; 
The symmetry employed for this shelxl refinement is uniquely defined 
by the following loop, which should always be used as a source of 
symmetry information in preference to the above space-group names. 
They are only intended as comments. 
;
_shelx_estimated_absorpt_t_min 0.971
_shelx_estimated_absorpt_t_max 0.981
_exptl_absorpt_special_details SADABS

loop_
_space_group_symop_operation_xyz
'x, y, z'
'-x, y+1/2, -z+1/2'
'-x, -y, -z'
'x, -y-1/2, z-1/2'

loop_
_atom_site_label
_atom_site_type_symbol
_atom_site_fract_x
_atom_site_fract_y
_atom_site_fract_z
_atom_site_U_iso_or_equiv
_atom_site_adp_type
_atom_site_occupancy
_atom_site_site_symmetry_order
_atom_site_calc_flag
_atom_site_refinement_flags_posn
_atom_site_refinement_flags_adp
_atom_site_refinement_flags_occupancy
_atom_site_disorder_assembly
_atom_site_disorder_group
C1 C 0.16104(11) 0.64032(13) 0.57037(7) 0.0191(2) Uani 1 1 d . . . . .
C2 C 0.15535(13) 0.50293(14) 0.61991(8) 0.0243(3) Uani 1 1 d . . . . .
H2A H 0.056682 0.478244 0.619821 0.029 Uiso 1 1 calc R U . . .
H2B H 0.210760 0.511063 0.681210 0.029 Uiso 1 1 calc R U . . .
C3 C 0.21963(13) 0.39194(13) 0.57054(8) 0.0227(2) Uani 1 1 d . . . . .
H3A H 0.301206 0.344965 0.610031 0.027 Uiso 1 1 calc R U . . .
H3B H 0.148826 0.319210 0.544770 0.027 Uiso 1 1 calc R U . . .
C4 C 0.26597(11) 0.47334(12) 0.49985(7) 0.0172(2) Uani 1 1 d . . . . .
C5 C 0.24080(11) 0.61424(12) 0.50280(7) 0.0160(2) Uani 1 1 d . . . . .
C6 C 0.32760(12) 0.39258(12) 0.43553(7) 0.0192(2) Uani 1 1 d . . . . .
H6A H 0.314396 0.290100 0.443863 0.023 Uiso 1 1 calc R U . . .
H6B H 0.430411 0.411070 0.448366 0.023 Uiso 1 1 calc R U . . .
C7 C 0.26224(12) 0.43035(12) 0.33957(7) 0.0181(2) Uani 1 1 d . . . . .
H7 H 0.158060 0.413341 0.325702 0.022 Uiso 1 1 calc R U . . .
C8 C 0.32939(13) 0.34253(13) 0.27737(8) 0.0246(3) Uani 1 1 d D . . . .
H8A H 0.369259 0.253019 0.305437 0.029 Uiso 1 1 calc R U . A 1
H8B H 0.258920 0.320267 0.222451 0.029 Uiso 1 1 calc R U . A 1
C9A C 0.44625(15) 0.43854(15) 0.25961(9) 0.0256(3) Uani 0.882(3) 1 d D . P B 1
H9A1 H 0.530988 0.436310 0.308970 0.031 Uiso 0.882(3) 1 calc R U P B 1
H9A2 H 0.473284 0.410327 0.205307 0.031 Uiso 0.882(3) 1 calc R U P B 1
C9B C 0.3550(11) 0.4339(10) 0.2107(7) 0.0256(3) Uani 0.118(3) 1 d D . P B 2
H9B1 H 0.273151 0.433274 0.159466 0.031 Uiso 0.118(3) 1 calc R U P B 2
H9B2 H 0.439622 0.402445 0.191613 0.031 Uiso 0.118(3) 1 calc R U P B 2
C10 C 0.37800(14) 0.58302(14) 0.25025(8) 0.0264(3) Uani 1 1 d D . . . .
H10A H 0.315482 0.594935 0.191103 0.032 Uiso 1 1 calc R U . B 1
H10B H 0.450634 0.658326 0.260058 0.032 Uiso 1 1 calc R U . B 1
C11 C 0.29239(12) 0.58930(12) 0.32017(7) 0.0178(2) Uani 1 1 d . . . . .
C12 C 0.16345(12) 0.68345(13) 0.29854(7) 0.0203(2) Uani 1 1 d . . . . .
H12 H 0.096422 0.685355 0.243732 0.024 Uiso 1 1 calc R U . . .
C13 C 0.15708(11) 0.76316(12) 0.36695(7) 0.0174(2) Uani 1 1 d . . . . .
C14 C 0.28197(11) 0.72468(11) 0.44235(7) 0.0152(2) Uani 1 1 d . . . . .
C15 C 0.35735(12) 0.85688(12) 0.48913(8) 0.0195(2) Uani 1 1 d . . . . .
H15A H 0.409713 0.829469 0.548760 0.023 Uiso 1 1 calc R U . . .
H15B H 0.427345 0.889784 0.457206 0.023 Uiso 1 1 calc R U . . .
C16 C 0.25859(13) 0.98053(12) 0.49632(8) 0.0239(3) Uani 1 1 d . . . . .
H16A H 0.204036 0.956624 0.539899 0.029 Uiso 1 1 calc R U . . .
H16B H 0.315964 1.065533 0.517431 0.029 Uiso 1 1 calc R U . . .
C17 C 0.15611(13) 1.01426(12) 0.40882(9) 0.0249(3) Uani 1 1 d . . . . .
H17A H 0.209877 1.040735 0.365275 0.030 Uiso 1 1 calc R U . . .
H17B H 0.095781 1.095454 0.416032 0.030 Uiso 1 1 calc R U . . .
C18 C 0.06295(12) 0.88464(13) 0.37596(8) 0.0220(2) Uani 1 1 d . . . . .
H18A H 0.005686 0.860326 0.417986 0.026 Uiso 1 1 calc R U . . .
H18B H -0.001975 0.905870 0.318735 0.026 Uiso 1 1 calc R U . . .
O1 O 0.10440(10) 0.75058(10) 0.58362(6) 0.0274(2) Uani 1 1 d . . . . .
O2 O 0.37771(8) 0.65565(8) 0.39802(5) 0.01690(18) Uani 1 1 d . . . . .

loop_
_atom_site_aniso_label
_atom_site_aniso_U_11
_atom_site_aniso_U_22
_atom_site_aniso_U_33
_atom_site_aniso_U_23
_atom_site_aniso_U_13
_atom_site_aniso_U_12
C1 0.0157(5) 0.0255(6) 0.0154(5) -0.0011(4) 0.0019(4) 0.0006(4)
C2 0.0239(6) 0.0306(6) 0.0200(5) 0.0041(5) 0.0082(4) -0.0009(5)
C3 0.0252(6) 0.0218(6) 0.0214(5) 0.0059(4) 0.0061(4) -0.0021(4)
C4 0.0172(5) 0.0174(5) 0.0160(5) 0.0019(4) 0.0022(4) -0.0007(4)
C5 0.0144(5) 0.0178(5) 0.0146(5) 0.0002(4) 0.0015(4) 0.0009(4)
C6 0.0228(5) 0.0135(5) 0.0212(5) 0.0007(4) 0.0051(4) 0.0017(4)
C7 0.0192(5) 0.0166(5) 0.0189(5) -0.0028(4) 0.0054(4) 0.0002(4)
C8 0.0266(6) 0.0231(6) 0.0259(6) -0.0079(5) 0.0101(5) -0.0001(5)
C9A 0.0246(7) 0.0289(7) 0.0266(7) -0.0029(5) 0.0124(5) 0.0024(5)
C9B 0.0246(7) 0.0289(7) 0.0266(7) -0.0029(5) 0.0124(5) 0.0024(5)
C10 0.0337(7) 0.0278(6) 0.0217(6) -0.0005(5) 0.0146(5) -0.0012(5)
C11 0.0210(5) 0.0179(5) 0.0149(5) -0.0005(4) 0.0050(4) -0.0008(4)
C12 0.0209(5) 0.0213(5) 0.0171(5) 0.0019(4) 0.0011(4) 0.0002(4)
C13 0.0153(5) 0.0166(5) 0.0188(5) 0.0035(4) 0.0011(4) -0.0005(4)
C14 0.0141(5) 0.0138(5) 0.0169(5) -0.0003(4) 0.0023(4) 0.0013(4)
C15 0.0164(5) 0.0151(5) 0.0249(5) -0.0031(4) 0.0008(4) -0.0001(4)
C16 0.0224(6) 0.0157(5) 0.0315(6) -0.0048(4) 0.0023(5) 0.0020(4)
C17 0.0237(6) 0.0151(5) 0.0337(6) 0.0019(5) 0.0027(5) 0.0046(4)
C18 0.0171(5) 0.0213(6) 0.0251(6) 0.0023(4) 0.0001(4) 0.0034(4)
O1 0.0288(5) 0.0308(5) 0.0243(4) -0.0021(4) 0.0100(4) 0.0081(4)
O2 0.0153(4) 0.0169(4) 0.0187(4) -0.0023(3) 0.0043(3) 0.0006(3)

loop_
_atom_type_symbol
_atom_type_description
_atom_type_scat_dispersion_real
_atom_type_scat_dispersion_imag
_atom_type_scat_source
C C 0.0033 0.0016 'International Tables Vol C Tables 4.2.6.8 and 6.1.1.4'
H H 0.0000 0.0000 'International Tables Vol C Tables 4.2.6.8 and 6.1.1.4'
O O 0.0106 0.0060 'International Tables Vol C Tables 4.2.6.8 and 6.1.1.4'

loop_
_geom_angle_atom_site_label_1
_geom_angle_atom_site_label_2
_geom_angle_atom_site_label_3
_geom_angle
O1 C1 C5 127.01(11)
O1 C1 C2 124.53(10)
C5 C1 C2 108.42(10)
C1 C2 C3 104.78(9)
C1 C2 H2A 110.8
C3 C2 H2A 110.8
C1 C2 H2B 110.8
C3 C2 H2B 110.8
H2A C2 H2B 108.9
C4 C3 C2 104.92(9)
C4 C3 H3A 110.8
C2 C3 H3A 110.8
C4 C3 H3B 110.8
C2 C3 H3B 110.8
H3A C3 H3B 108.8
C5 C4 C6 128.75(10)
C5 C4 C3 112.74(10)
C6 C4 C3 118.48(10)
C4 C5 C1 108.56(10)
C4 C5 C14 124.87(10)
C1 C5 C14 126.49(10)
C4 C6 C7 113.97(9)
C4 C6 H6A 108.8
C7 C6 H6A 108.8
C4 C6 H6B 108.8
C7 C6 H6B 108.8
H6A C6 H6B 107.7
C6 C7 C8 111.11(10)
C6 C7 C11 111.10(9)
C8 C7 C11 105.22(9)
C6 C7 H7 109.8
C8 C7 H7 109.8
C11 C7 H7 109.8
C9B C8 C7 108.5(4)
C9A C8 C7 104.13(10)
C9A C8 H8A 110.9
C7 C8 H8A 110.9
C9A C8 H8B 110.9
C7 C8 H8B 110.9
H8A C8 H8B 108.9
C10 C9A C8 102.89(10)
C10 C9A H9A1 111.2
C8 C9A H9A1 111.2
C10 C9A H9A2 111.2
C8 C9A H9A2 111.2
H9A1 C9A H9A2 109.1
C8 C9B C10 107.0(6)
C8 C9B H9B1 110.3
C10 C9B H9B1 110.3
C8 C9B H9B2 110.3
C10 C9B H9B2 110.3
H9B1 C9B H9B2 108.6
C9A C10 C11 105.53(10)
C11 C10 C9B 105.9(4)
C9A C10 H10A 110.6
C11 C10 H10A 110.6
C9A C10 H10B 110.6
C11 C10 H10B 110.6
H10A C10 H10B 108.8
O2 C11 C12 102.37(9)
O2 C11 C10 108.84(9)
C12 C11 C10 115.31(10)
O2 C11 C7 110.17(9)
C12 C11 C7 114.93(9)
C10 C11 C7 105.15(9)
C13 C12 C11 110.43(10)
C13 C12 H12 124.8
C11 C12 H12 124.8
C12 C13 C18 131.33(10)
C12 C13 C14 108.18(10)
C18 C13 C14 120.11(9)
O2 C14 C13 102.64(8)
O2 C14 C5 106.75(8)
C13 C14 C5 111.52(9)
O2 C14 C15 107.83(8)
C13 C14 C15 112.22(9)
C5 C14 C15 114.90(9)
C16 C15 C14 114.55(9)
C16 C15 H15A 108.6
C14 C15 H15A 108.6
C16 C15 H15B 108.6
C14 C15 H15B 108.6
H15A C15 H15B 107.6
C17 C16 C15 112.23(10)
C17 C16 H16A 109.2
C15 C16 H16A 109.2
C17 C16 H16B 109.2
C15 C16 H16B 109.2
H16A C16 H16B 107.9
C16 C17 C18 110.04(10)
C16 C17 H17A 109.7
C18 C17 H17A 109.7
C16 C17 H17B 109.7
C18 C17 H17B 109.7
H17A C17 H17B 108.2
C13 C18 C17 108.43(9)
C13 C18 H18A 110.0
C17 C18 H18A 110.0
C13 C18 H18B 110.0
C17 C18 H18B 110.0
H18A C18 H18B 108.4
C14 O2 C11 107.26(8)

loop_
_geom_bond_atom_site_label_1
_geom_bond_atom_site_label_2
_geom_bond_distance
C1 O1 1.2207(15)
C1 C5 1.4815(15)
C1 C2 1.5228(17)
C2 C3 1.5270(17)
C2 H2A 0.9900
C2 H2B 0.9900
C3 C4 1.5087(15)
C3 H3A 0.9900
C3 H3B 0.9900
C4 C5 1.3570(15)
C4 C6 1.5040(15)
C5 C14 1.5299(15)
C6 C7 1.5350(15)
C6 H6A 0.9900
C6 H6B 0.9900
C7 C8 1.5442(15)
C7 C11 1.5748(16)
C7 H7 1.0000
C8 C9B 1.427(10)
C8 C9A 1.5342(19)
C8 H8A 0.9900
C8 H8B 0.9900
C9A C10 1.5109(19)
C9A H9A1 0.9900
C9A H9A2 0.9900
C9B C10 1.535(10)
C9B H9B1 0.9900
C9B H9B2 0.9900
C10 C11 1.5342(16)
C10 H10A 0.9900
C10 H10B 0.9900
C11 O2 1.4492(13)
C11 C12 1.5115(16)
C12 C13 1.3282(16)
C12 H12 0.9500
C13 C18 1.4980(16)
C13 C14 1.5276(14)
C14 O2 1.4483(12)
C14 C15 1.5444(15)
C15 C16 1.5359(15)
C15 H15A 0.9900
C15 H15B 0.9900
C16 C17 1.5299(17)
C16 H16A 0.9900
C16 H16B 0.9900
C17 C18 1.5393(17)
C17 H17A 0.9900
C17 H17B 0.9900
C18 H18A 0.9900
C18 H18B 0.9900

loop_
_geom_torsion_atom_site_label_1
_geom_torsion_atom_site_label_2
_geom_torsion_atom_site_label_3
_geom_torsion_atom_site_label_4
_geom_torsion
O1 C1 C2 C3 171.03(11)
C5 C1 C2 C3 -6.77(12)
C1 C2 C3 C4 3.36(12)
C2 C3 C4 C5 1.45(13)
C2 C3 C4 C6 -176.75(10)
C6 C4 C5 C1 172.13(10)
C3 C4 C5 C1 -5.83(13)
C6 C4 C5 C14 -4.85(18)
C3 C4 C5 C14 177.18(9)
O1 C1 C5 C4 -169.81(11)
C2 C1 C5 C4 7.92(12)
O1 C1 C5 C14 7.12(18)
C2 C1 C5 C14 -175.15(10)
C5 C4 C6 C7 -47.13(16)
C3 C4 C6 C7 130.73(10)
C4 C6 C7 C8 -179.43(9)
C4 C6 C7 C11 63.79(12)
C6 C7 C8 C9B -136.9(5)
C11 C7 C8 C9B -16.6(5)
C6 C7 C8 C9A -94.92(12)
C11 C7 C8 C9A 25.42(12)
C7 C8 C9A C10 -40.17(13)
C7 C8 C9B C10 28.2(7)
C8 C9A C10 C11 39.61(13)
C8 C9B C10 C11 -28.8(7)
C9A C10 C11 O2 94.51(11)
C9B C10 C11 O2 135.6(4)
C9A C10 C11 C12 -151.18(11)
C9B C10 C11 C12 -110.1(4)
C9A C10 C11 C7 -23.51(13)
C9B C10 C11 C7 17.6(4)
C6 C7 C11 O2 1.73(12)
C8 C7 C11 O2 -118.61(9)
C6 C7 C11 C12 -113.26(10)
C8 C7 C11 C12 126.40(10)
C6 C7 C11 C10 118.84(10)
C8 C7 C11 C10 -1.49(12)
O2 C11 C12 C13 -16.54(12)
C10 C11 C12 C13 -134.53(11)
C7 C11 C12 C13 102.88(11)
C11 C12 C13 C18 171.09(11)
C11 C12 C13 C14 -1.61(13)
C12 C13 C14 O2 19.18(11)
C18 C13 C14 O2 -154.49(9)
C12 C13 C14 C5 -94.77(11)
C18 C13 C14 C5 91.56(12)
C12 C13 C14 C15 134.68(10)
C18 C13 C14 C15 -38.99(14)
C4 C5 C14 O2 -12.75(14)
C1 C5 C14 O2 170.80(9)
C4 C5 C14 C13 98.62(12)
C1 C5 C14 C13 -77.83(13)
C4 C5 C14 C15 -132.23(11)
C1 C5 C14 C15 51.32(14)
O2 C14 C15 C16 148.64(10)
C13 C14 C15 C16 36.32(13)
C5 C14 C15 C16 -92.48(11)
C14 C15 C16 C17 -49.04(14)
C15 C16 C17 C18 60.37(13)
C12 C13 C18 C17 -121.94(14)
C14 C13 C18 C17 50.04(14)
C16 C17 C18 C13 -58.48(13)
C13 C14 O2 C11 -29.74(10)
C5 C14 O2 C11 87.65(9)
C15 C14 O2 C11 -148.38(9)
C12 C11 O2 C14 28.73(10)
C10 C11 O2 C14 151.23(9)
C7 C11 O2 C14 -93.97(10)
